data_4071684
loop_
_publ_author_name
'Schrock, Richard R.'
'Tonzetich, Zachary J.'
'Lichtscheidl, Alejandro G.'
'M\"uller, Peter'
'Schattenmann, Florian J.'

_publ_section_title
;
 Carboxylate-Based Molybdenum Alkylidene Catalysts: Synthesis,
 Characterization, and Use as Initiators for 1,6-Heptadiyne
 Cyclopolymerizations
;
_journal_issue 15
_journal_name_full Organometallics
_journal_page_first 3986
_journal_paper_doi 10.1021/om800314y
_journal_volume 27
_journal_year 2008
_chemical_formula_sum 'C66.5 H82 Cl2 Mo N O4 P'
_chemical_formula_weight 1157.14
_chemical_name_systematic
; 
 ? 
;
_space_group_IT_number 2
_symmetry_cell_setting triclinic
_symmetry_space_group_name_Hall '-P 1'
_symmetry_space_group_name_H-M 'P -1'
_atom_sites_solution_hydrogens geom
_atom_sites_solution_primary direct
_atom_sites_solution_secondary difmap
_audit_creation_method SHELXL-97
_cell_angle_alpha 81.6190(10)
_cell_angle_beta 77.5020(10)
_cell_angle_gamma 88.9480(10)
_cell_formula_units_Z 2
_cell_length_a 12.7389(3)
_cell_length_b 14.0067(4)
_cell_length_c 17.7003(4)
_cell_measurement_reflns_used 9564
_cell_measurement_temperature 100(2)
_cell_measurement_theta_max 30.54
_cell_measurement_theta_min 2.38
_cell_volume 3050.21(13)
_computing_cell_refinement 'SAINT 5 (Bruker-AXS, 2003)'
_computing_data_collection 'SMART 5 (Bruker-AXS, 2003)'
_computing_data_reduction 'SAINT 5 (Bruker-AXS, 2003)'
_computing_molecular_graphics 'Bruker SHELXTL'
_computing_publication_material 'Bruker SHELXTL'
_computing_structure_refinement 'SHELXL-97 (Sheldrick, 1997)'
_computing_structure_solution 'SHELXS-97 (Sheldrick, 1990)'
_diffrn_ambient_temperature 100(2)
_diffrn_measured_fraction_theta_full 0.997
_diffrn_measured_fraction_theta_max 0.997
_diffrn_measurement_device_type 'Bruker Smart APEX CCD'
_diffrn_measurement_method 'omega and phi scans'
_diffrn_radiation_monochromator graphite
_diffrn_radiation_source 'fine-focus sealed tube'
_diffrn_radiation_type MoK\a
_diffrn_radiation_wavelength 0.71073
_diffrn_reflns_av_R_equivalents 0.0259
_diffrn_reflns_av_sigmaI/netI 0.0222
_diffrn_reflns_limit_h_max 17
_diffrn_reflns_limit_h_min -17
_diffrn_reflns_limit_k_max 19
_diffrn_reflns_limit_k_min -19
_diffrn_reflns_limit_l_max 24
_diffrn_reflns_limit_l_min -24
_diffrn_reflns_number 68763
_diffrn_reflns_theta_full 29.57
_diffrn_reflns_theta_max 29.57
_diffrn_reflns_theta_min 1.64
_exptl_absorpt_coefficient_mu 0.376
_exptl_absorpt_correction_T_max 0.9286
_exptl_absorpt_correction_T_min 0.9119
_exptl_absorpt_correction_type multi-scan
_exptl_absorpt_process_details sadabs
_exptl_crystal_colour yellow
_exptl_crystal_density_diffrn 1.260
_exptl_crystal_density_meas ?
_exptl_crystal_density_method 'not measured'
_exptl_crystal_description block
_exptl_crystal_F_000 1222
_exptl_crystal_size_max 0.25
_exptl_crystal_size_mid 0.24
_exptl_crystal_size_min 0.20
_refine_diff_density_max 2.425
_refine_diff_density_min -1.172
_refine_diff_density_rms 0.079
_refine_ls_extinction_method none
_refine_ls_goodness_of_fit_ref 1.039
_refine_ls_hydrogen_treatment mixed
_refine_ls_matrix_type full
_refine_ls_number_parameters 717
_refine_ls_number_reflns 17080
_refine_ls_number_restraints 299
_refine_ls_restrained_S_all 1.156
_refine_ls_R_factor_all 0.0434
_refine_ls_R_factor_gt 0.0390
_refine_ls_shift/su_max 0.001
_refine_ls_shift/su_mean 0.000
_refine_ls_structure_factor_coef Fsqd
_refine_ls_weighting_details 'calc w=1/[\s^2^(Fo^2^)+(0.0573P)^2^+2.8767P] where P=(Fo^2^+2Fc^2^)/3'
_refine_ls_weighting_scheme calc
_refine_ls_wR_factor_gt 0.1040
_refine_ls_wR_factor_ref 0.1074
_reflns_number_gt 15509
_reflns_number_total 17080
_reflns_threshold_expression >2sigma(I)
_cod_data_source_file om800314y-file004.cif
_cod_data_source_block 06052
_cod_depositor_comments
;
The following automatic conversions were performed:

'_symmetry_cell_setting' value 'Triclinic' changed to 'triclinic'
according to /home/saulius/struct/CIF-dictionaries/cif_core.dic
dictionary named 'cif_core.dic' version 2.4.1 from 2010-06-29.

Automatic conversion script
Id: cif_fix_values 1715 2011-07-08 13:25:40Z adriana 

The following automatic conversions were performed:

'_exptl_crystal_density_meas' value 'not measured' was changed to '?'
- the value is perceived as not measured.

Automatic conversion script
Id: cif_fix_values 3008 2015-01-20 13:52:24Z robertas 
;
_cod_original_sg_symbol_H-M P-1
_cod_original_formula_sum 'C66.50 H82 Cl2 Mo N O4 P'
_cod_database_code 4071684

loop_
_symmetry_equiv_pos_as_xyz
'x, y, z'
'-x, -y, -z'

loop_
_atom_site_label
_atom_site_type_symbol
_atom_site_fract_x
_atom_site_fract_y
_atom_site_fract_z
_atom_site_U_iso_or_equiv
_atom_site_adp_type
_atom_site_occupancy
_atom_site_symmetry_multiplicity
_atom_site_calc_flag
_atom_site_refinement_flags
_atom_site_disorder_assembly
_atom_site_disorder_group
Mo1 Mo -1.239402(11) -0.280658(10) 0.353098(8) 0.01356(5) Uani 1 1 d . . .
C1 C -1.17024(15) -0.22455(14) 0.42199(10) 0.0182(3) Uani 1 1 d D . .
H1 H -1.185(2) -0.1573(13) 0.4074(14) 0.022 Uiso 1 1 d D . .
C2 C -1.10338(15) -0.23021(14) 0.48298(11) 0.0198(3) Uani 1 1 d . . .
C3 C -0.99326(16) -0.18427(15) 0.44203(12) 0.0233(4) Uani 1 1 d . . .
H3A H -0.9573 -0.2228 0.4022 0.035 Uiso 1 1 calc R . .
H3B H -0.9490 -0.1821 0.4807 0.035 Uiso 1 1 calc R . .
H3C H -1.0033 -0.1185 0.4171 0.035 Uiso 1 1 calc R . .
C4 C -1.15715(18) -0.17101(16) 0.54720(12) 0.0265(4) Uani 1 1 d . . .
H4A H -1.1624 -0.1036 0.5241 0.040 Uiso 1 1 calc R . .
H4B H -1.1139 -0.1744 0.5871 0.040 Uiso 1 1 calc R . .
H4C H -1.2293 -0.1973 0.5714 0.040 Uiso 1 1 calc R . .
C5 C -1.08773(17) -0.33396(15) 0.51974(12) 0.0239(4) Uani 1 1 d . . .
H5A H -1.0563 -0.3722 0.4785 0.036 Uiso 1 1 calc R . .
H5B H -1.1574 -0.3622 0.5483 0.036 Uiso 1 1 calc R . .
H5C H -1.0394 -0.3339 0.5559 0.036 Uiso 1 1 calc R . .
P1 P -1.41190(4) -0.29736(3) 0.45316(3) 0.01759(9) Uani 1 1 d . . .
C6 C -1.47570(17) -0.18572(15) 0.47665(12) 0.0252(4) Uani 1 1 d . . .
H6A H -1.4948 -0.1498 0.4298 0.038 Uiso 1 1 calc R . .
H6B H -1.4260 -0.1468 0.4952 0.038 Uiso 1 1 calc R . .
H6C H -1.5409 -0.2001 0.5177 0.038 Uiso 1 1 calc R . .
C7 C -1.40192(18) -0.36287(17) 0.54763(12) 0.0283(4) Uani 1 1 d . . .
H7A H -1.3519 -0.3288 0.5697 0.042 Uiso 1 1 calc R . .
H7B H -1.3755 -0.4280 0.5412 0.042 Uiso 1 1 calc R . .
H7C H -1.4730 -0.3672 0.5830 0.042 Uiso 1 1 calc R . .
C8 C -1.51482(17) -0.36598(17) 0.42714(14) 0.0288(4) Uani 1 1 d . . .
H8A H -1.5795 -0.3710 0.4692 0.043 Uiso 1 1 calc R . .
H8B H -1.4883 -0.4308 0.4195 0.043 Uiso 1 1 calc R . .
H8C H -1.5322 -0.3332 0.3786 0.043 Uiso 1 1 calc R . .
N1 N -1.22240(12) -0.40467(11) 0.37281(9) 0.0169(3) Uani 1 1 d . . .
C11 C -1.22140(15) -0.50522(13) 0.39154(11) 0.0189(3) Uani 1 1 d . . .
C12 C -1.23817(16) -0.57100(14) 0.34089(12) 0.0221(4) Uani 1 1 d . . .
C13 C -1.23801(18) -0.66883(15) 0.37174(13) 0.0273(4) Uani 1 1 d . . .
H13 H -1.2507 -0.7151 0.3403 0.033 Uiso 1 1 calc R . .
C14 C -1.22033(17) -0.70200(15) 0.44577(14) 0.0279(4) Uani 1 1 d . . .
H14 H -1.2213 -0.7693 0.4638 0.033 Uiso 1 1 calc R . .
C15 C -1.20127(16) -0.63702(14) 0.49313(13) 0.0250(4) Uani 1 1 d . . .
H15 H -1.1878 -0.6590 0.5435 0.030 Uiso 1 1 calc R . .
C16 C -1.20223(15) -0.53929(14) 0.46594(12) 0.0214(4) Uani 1 1 d . . .
H16 H -1.1896 -0.4942 0.4983 0.026 Uiso 1 1 calc R . .
C17 C -1.25582(18) -0.53984(15) 0.25769(12) 0.0259(4) Uani 1 1 d . . .
C18 C -1.36376(19) -0.48832(16) 0.26104(13) 0.0289(4) Uani 1 1 d . . .
H18A H -1.4224 -0.5327 0.2895 0.043 Uiso 1 1 calc R . .
H18B H -1.3736 -0.4674 0.2078 0.043 Uiso 1 1 calc R . .
H18C H -1.3642 -0.4319 0.2880 0.043 Uiso 1 1 calc R . .
C19 C -1.2589(2) -0.62755(18) 0.21437(15) 0.0365(5) Uani 1 1 d . . .
H19A H -1.3192 -0.6703 0.2423 0.055 Uiso 1 1 calc R . .
H19B H -1.1914 -0.6629 0.2122 0.055 Uiso 1 1 calc R . .
H19C H -1.2679 -0.6051 0.1611 0.055 Uiso 1 1 calc R . .
C20 C -1.1631(2) -0.47360(17) 0.20868(13) 0.0318(5) Uani 1 1 d . . .
H20A H -1.1742 -0.4567 0.1553 0.048 Uiso 1 1 calc R . .
H20B H -1.0948 -0.5073 0.2073 0.048 Uiso 1 1 calc R . .
H20C H -1.1614 -0.4147 0.2322 0.048 Uiso 1 1 calc R . .
O1 O -1.12260(10) -0.25259(9) 0.25001(7) 0.0168(2) Uani 1 1 d . . .
O2 O -1.05270(11) -0.11452(10) 0.26766(8) 0.0196(3) Uani 1 1 d . . .
C21 C -1.04593(14) -0.18754(13) 0.23763(10) 0.0151(3) Uani 1 1 d . . .
C22 C -0.94044(14) -0.21241(13) 0.17956(10) 0.0153(3) Uani 1 1 d . . .
C23 C -0.87739(15) -0.28886(13) 0.22330(11) 0.0176(3) Uani 1 1 d . . .
C24 C -0.92717(17) -0.35745(15) 0.28519(12) 0.0244(4) Uani 1 1 d . . .
H24 H -1.0029 -0.3562 0.3035 0.029 Uiso 1 1 calc R . .
C25 C -0.8674(2) -0.42815(17) 0.32082(14) 0.0324(5) Uani 1 1 d . . .
H25 H -0.9027 -0.4738 0.3634 0.039 Uiso 1 1 calc R . .
C26 C -0.7569(2) -0.43197(17) 0.29434(15) 0.0323(5) Uani 1 1 d . . .
H26 H -0.7163 -0.4798 0.3187 0.039 Uiso 1 1 calc R . .
C27 C -0.70662(18) -0.36535(16) 0.23215(15) 0.0300(5) Uani 1 1 d . . .
H27 H -0.6311 -0.3680 0.2131 0.036 Uiso 1 1 calc R . .
C28 C -0.76607(16) -0.29424(15) 0.19725(13) 0.0243(4) Uani 1 1 d . . .
H28 H -0.7302 -0.2485 0.1549 0.029 Uiso 1 1 calc R . .
C29 C -0.87118(14) -0.11981(13) 0.15239(10) 0.0171(3) Uani 1 1 d . . .
C30 C -0.83925(16) -0.07943(15) 0.07430(11) 0.0229(4) Uani 1 1 d . . .
H30 H -0.8615 -0.1088 0.0352 0.027 Uiso 1 1 calc R . .
C31 C -0.77472(19) 0.00400(16) 0.05274(13) 0.0294(4) Uani 1 1 d . . .
H31 H -0.7534 0.0308 -0.0008 0.035 Uiso 1 1 calc R . .
C32 C -0.74189(18) 0.04755(15) 0.10922(13) 0.0282(4) Uani 1 1 d . . .
H32 H -0.6986 0.1046 0.0946 0.034 Uiso 1 1 calc R . .
C33 C -0.77255(16) 0.00743(15) 0.18738(12) 0.0235(4) Uani 1 1 d . . .
H33 H -0.7498 0.0368 0.2263 0.028 Uiso 1 1 calc R . .
C34 C -0.83612(15) -0.07525(14) 0.20860(11) 0.0192(3) Uani 1 1 d . . .
H34 H -0.8563 -0.1023 0.2622 0.023 Uiso 1 1 calc R . .
C35 C -0.97256(15) -0.25220(14) 0.11114(10) 0.0187(3) Uani 1 1 d . . .
C36 C -1.04187(16) -0.19907(17) 0.06989(11) 0.0248(4) Uani 1 1 d . . .
H36 H -1.0689 -0.1395 0.0852 0.030 Uiso 1 1 calc R . .
C37 C -1.07195(17) -0.23176(19) 0.00704(12) 0.0304(5) Uani 1 1 d . . .
H37 H -1.1188 -0.1945 -0.0203 0.037 Uiso 1 1 calc R . .
C38 C -1.03356(19) -0.31882(19) -0.01579(13) 0.0323(5) Uani 1 1 d . . .
H38 H -1.0541 -0.3416 -0.0586 0.039 Uiso 1 1 calc R . .
C39 C -0.96532(19) -0.37199(17) 0.02424(13) 0.0302(4) Uani 1 1 d . . .
H39 H -0.9386 -0.4315 0.0088 0.036 Uiso 1 1 calc R . .
C40 C -0.93504(17) -0.33905(15) 0.08747(12) 0.0233(4) Uani 1 1 d . . .
H40 H -0.8882 -0.3767 0.1145 0.028 Uiso 1 1 calc R . .
O3 O -1.30507(10) -0.13489(9) 0.31487(7) 0.0164(2) Uani 1 1 d . . .
O4 O -1.35141(11) -0.25869(9) 0.26715(8) 0.0182(2) Uani 1 1 d . . .
C41 C -1.34958(14) -0.16879(13) 0.26653(10) 0.0152(3) Uani 1 1 d . . .
C42 C -1.40710(14) -0.09990(13) 0.21281(10) 0.0151(3) Uani 1 1 d . . .
C43 C -1.51317(14) -0.08345(13) 0.27082(10) 0.0168(3) Uani 1 1 d . . .
C44 C -1.59343(15) -0.15500(14) 0.28920(11) 0.0195(3) Uani 1 1 d . . .
H44 H -1.5841 -0.2100 0.2628 0.023 Uiso 1 1 calc R . .
C45 C -1.68667(15) -0.14685(15) 0.34550(11) 0.0227(4) Uani 1 1 d . . .
H45 H -1.7406 -0.1959 0.3570 0.027 Uiso 1 1 calc R . .
C46 C -1.70126(16) -0.06745(16) 0.38499(12) 0.0256(4) Uani 1 1 d . . .
H46 H -1.7654 -0.0614 0.4230 0.031 Uiso 1 1 calc R . .
C47 C -1.62096(17) 0.00315(16) 0.36836(12) 0.0252(4) Uani 1 1 d . . .
H47 H -1.6302 0.0575 0.3955 0.030 Uiso 1 1 calc R . .
C48 C -1.52703(16) -0.00508(14) 0.31225(11) 0.0205(3) Uani 1 1 d . . .
H48 H -1.4722 0.0430 0.3022 0.025 Uiso 1 1 calc R . .
C49 C -1.42653(14) -0.14601(13) 0.14326(10) 0.0171(3) Uani 1 1 d . . .
C50 C -1.35373(16) -0.21010(14) 0.10754(11) 0.0210(3) Uani 1 1 d . . .
H50 H -1.2913 -0.2276 0.1273 0.025 Uiso 1 1 calc R . .
C51 C -1.37193(18) -0.24853(15) 0.04320(12) 0.0256(4) Uani 1 1 d . . .
H51 H -1.3224 -0.2928 0.0198 0.031 Uiso 1 1 calc R . .
C52 C -1.46184(18) -0.22262(17) 0.01309(12) 0.0279(4) Uani 1 1 d . . .
H52 H -1.4749 -0.2504 -0.0299 0.034 Uiso 1 1 calc R . .
C53 C -1.53247(17) -0.15613(17) 0.04580(12) 0.0272(4) Uani 1 1 d . . .
H53 H -1.5928 -0.1364 0.0241 0.033 Uiso 1 1 calc R . .
C54 C -1.51499(16) -0.11809(15) 0.11072(11) 0.0218(4) Uani 1 1 d . . .
H54 H -1.5639 -0.0726 0.1331 0.026 Uiso 1 1 calc R . .
C55 C -1.34033(15) -0.00718(13) 0.17872(10) 0.0166(3) Uani 1 1 d . . .
C56 C -1.38922(16) 0.07718(14) 0.15111(11) 0.0217(4) Uani 1 1 d . . .
H56 H -1.4648 0.0779 0.1554 0.026 Uiso 1 1 calc R . .
C57 C -1.32810(18) 0.15990(15) 0.11752(12) 0.0251(4) Uani 1 1 d . . .
H57 H -1.3625 0.2170 0.1000 0.030 Uiso 1 1 calc R . .
C58 C -1.21716(18) 0.15975(15) 0.10937(11) 0.0258(4) Uani 1 1 d . . .
H58 H -1.1758 0.2167 0.0871 0.031 Uiso 1 1 calc R . .
C59 C -1.16762(17) 0.07580(16) 0.13398(11) 0.0243(4) Uani 1 1 d . . .
H59 H -1.0916 0.0746 0.1274 0.029 Uiso 1 1 calc R . .
C60 C -1.22871(15) -0.00703(14) 0.16838(11) 0.0197(3) Uani 1 1 d . . .
H60 H -1.1937 -0.0642 0.1850 0.024 Uiso 1 1 calc R . .
Cl1 Cl -1.30202(6) 0.05993(5) 0.40616(4) 0.04581(16) Uani 1 1 d DU B .
C1S C -1.18154(19) 0.06136(16) 0.33456(13) 0.0296(4) Uani 1 1 d DU . .
H1S1 H -1.1825 0.1140 0.2908 0.035 Uiso 1 1 calc R A 1
H1S2 H -1.1729 -0.0007 0.3135 0.035 Uiso 1 1 calc R A 1
Cl2 Cl -1.0739(3) 0.0801(2) 0.3808(3) 0.0456(9) Uani 0.61(3) 1 d PDU B 1
Cl2A Cl -1.0669(6) 0.0974(12) 0.3586(13) 0.088(3) Uani 0.39(3) 1 d PDU B 2
C1X C -0.9420(4) 0.3309(4) 0.2362(3) 0.0953(17) Uani 1 1 d DU . .
H1X1 H -1.0029 0.3032 0.2208 0.143 Uiso 1 1 calc R . .
H1X2 H -0.9264 0.3962 0.2075 0.143 Uiso 1 1 calc R . .
H1X3 H -0.9600 0.3338 0.2925 0.143 Uiso 1 1 calc R . .
C2X C -0.8460(3) 0.2696(3) 0.2175(2) 0.0653(10) Uani 1 1 d DU . .
H2X1 H -0.8289 0.2661 0.1606 0.078 Uiso 1 1 calc R . .
H2X2 H -0.8628 0.2034 0.2455 0.078 Uiso 1 1 calc R . .
C3X C -0.7503(3) 0.3079(2) 0.23982(17) 0.0540(8) Uani 1 1 d DU . .
H3X1 H -0.7325 0.3732 0.2102 0.065 Uiso 1 1 calc R . .
H3X2 H -0.7691 0.3143 0.2961 0.065 Uiso 1 1 calc R . .
C4X C -0.6542(3) 0.2471(2) 0.22529(18) 0.0516(7) Uani 1 1 d DU . .
H4X1 H -0.6374 0.2386 0.1694 0.062 Uiso 1 1 calc R . .
H4X2 H -0.6715 0.1826 0.2565 0.062 Uiso 1 1 calc R . .
C5X C -0.5558(3) 0.2864(4) 0.2446(3) 0.0862(15) Uani 1 1 d DU . .
H5X1 H -0.4962 0.2416 0.2337 0.129 Uiso 1 1 calc R . .
H5X2 H -0.5708 0.2937 0.3002 0.129 Uiso 1 1 calc R . .
H5X3 H -0.5362 0.3493 0.2127 0.129 Uiso 1 1 calc R . .
C1Y C -0.6904(6) 0.5188(5) 0.0039(5) 0.0384(8) Uani 0.337(3) 1 d PDU C -1
H1Y1 H -0.7550 0.5450 -0.0128 0.058 Uiso 0.337(3) 1 calc PR C -1
H1Y2 H -0.6891 0.5365 0.0552 0.058 Uiso 0.337(3) 1 calc PR C -1
H1Y3 H -0.6913 0.4484 0.0073 0.058 Uiso 0.337(3) 1 calc PR C -1
C2Y C -0.5830(5) 0.5634(5) -0.0600(4) 0.0384(8) Uani 0.337(3) 1 d PDU C -1
H2Y1 H -0.5789 0.5458 -0.1127 0.046 Uiso 0.337(3) 1 calc PR C -1
H2Y2 H -0.5752 0.6341 -0.0631 0.046 Uiso 0.337(3) 1 calc PR C -1
C3Y C -0.5060(5) 0.5073(7) -0.0168(5) 0.0384(8) Uani 0.337(3) 1 d PDU C -1
H3Y1 H -0.5201 0.5267 0.0360 0.046 Uiso 0.337(3) 1 calc PR C -1
H3Y2 H -0.5279 0.4386 -0.0097 0.046 Uiso 0.337(3) 1 calc PR C -1
C4Y C -0.3937(5) 0.5107(6) -0.0441(5) 0.0384(8) Uani 0.337(3) 1 d PDU C -1
H4Y1 H -0.3861 0.4416 -0.0244 0.046 Uiso 0.337(3) 1 calc PR C -1
H4Y2 H -0.3993 0.5098 -0.0989 0.046 Uiso 0.337(3) 1 calc PR C -1
C5Y C -0.2823(5) 0.5262(6) -0.0652(5) 0.0384(8) Uani 0.337(3) 1 d PDU C -1
H5Y1 H -0.2521 0.4934 -0.1101 0.058 Uiso 0.337(3) 1 calc PR C -1
H5Y2 H -0.2500 0.5005 -0.0210 0.058 Uiso 0.337(3) 1 calc PR C -1
H5Y3 H -0.2668 0.5956 -0.0791 0.058 Uiso 0.337(3) 1 calc PR C -1
C1Z C -0.6531(12) 0.5805(11) 0.0266(9) 0.0384(8) Uani 0.163(3) 1 d PDU C -2
H1Z1 H -0.7194 0.5980 0.0087 0.058 Uiso 0.163(3) 1 calc PR C -2
H1Z2 H -0.6117 0.6392 0.0255 0.058 Uiso 0.163(3) 1 calc PR C -2
H1Z3 H -0.6710 0.5460 0.0801 0.058 Uiso 0.163(3) 1 calc PR C -2
C2Z C -0.5882(9) 0.5176(11) -0.0256(9) 0.0384(8) Uani 0.163(3) 1 d PDU C -2
H2Z1 H -0.5750 0.5522 -0.0798 0.046 Uiso 0.163(3) 1 calc PR C -2
H2Z2 H -0.6316 0.4592 -0.0240 0.046 Uiso 0.163(3) 1 calc PR C -2
C3Z C -0.4832(8) 0.4864(10) -0.0082(12) 0.0384(8) Uani 0.163(3) 1 d PDU C -2
H3Z1 H -0.4866 0.4881 0.0480 0.046 Uiso 0.163(3) 1 calc PR C -2
H3Z2 H -0.4722 0.4184 -0.0172 0.046 Uiso 0.163(3) 1 calc PR C -2
C4Z C -0.3887(9) 0.5436(10) -0.0539(10) 0.0384(8) Uani 0.163(3) 1 d PDU C -2
H4Z1 H -0.3999 0.6113 -0.0442 0.046 Uiso 0.163(3) 1 calc PR C -2
H4Z2 H -0.3868 0.5429 -0.1100 0.046 Uiso 0.163(3) 1 calc PR C -2
C5Z C -0.2819(10) 0.5141(13) -0.0395(11) 0.0384(8) Uani 0.163(3) 1 d PDU C -2
H5Z1 H -0.2274 0.5613 -0.0698 0.058 Uiso 0.163(3) 1 calc PR C -2
H5Z2 H -0.2648 0.4505 -0.0554 0.058 Uiso 0.163(3) 1 calc PR C -2
H5Z3 H -0.2829 0.5109 0.0164 0.058 Uiso 0.163(3) 1 calc PR C -2

loop_
_atom_site_aniso_label
_atom_site_aniso_U_11
_atom_site_aniso_U_22
_atom_site_aniso_U_33
_atom_site_aniso_U_23
_atom_site_aniso_U_13
_atom_site_aniso_U_12
Mo1 0.01246(7) 0.01377(7) 0.01379(7) -0.00061(5) -0.00226(5) -0.00097(5)
C1 0.0157(8) 0.0213(8) 0.0166(8) -0.0020(6) -0.0019(6) -0.0008(6)
C2 0.0192(8) 0.0226(9) 0.0184(8) -0.0034(7) -0.0054(7) 0.0001(7)
C3 0.0192(9) 0.0273(10) 0.0244(9) -0.0019(7) -0.0076(7) -0.0029(7)
C4 0.0293(10) 0.0303(10) 0.0216(9) -0.0085(8) -0.0062(8) 0.0023(8)
C5 0.0230(9) 0.0249(9) 0.0239(9) 0.0005(7) -0.0080(7) -0.0002(7)
P1 0.0144(2) 0.0190(2) 0.0173(2) -0.00018(16) -0.00042(16) -0.00134(16)
C6 0.0229(9) 0.0248(9) 0.0248(9) -0.0037(7) 0.0014(7) 0.0041(7)
C7 0.0241(10) 0.0335(11) 0.0216(9) 0.0073(8) 0.0004(7) -0.0013(8)
C8 0.0184(9) 0.0327(11) 0.0339(11) -0.0062(9) -0.0012(8) -0.0079(8)
N1 0.0151(7) 0.0162(7) 0.0180(7) -0.0009(5) -0.0014(5) -0.0005(5)
C11 0.0149(8) 0.0148(8) 0.0248(9) -0.0004(6) -0.0012(6) 0.0001(6)
C12 0.0204(9) 0.0178(8) 0.0262(9) -0.0041(7) -0.0003(7) -0.0007(7)
C13 0.0277(10) 0.0178(9) 0.0351(11) -0.0060(8) -0.0027(8) -0.0007(7)
C14 0.0255(10) 0.0158(8) 0.0391(11) 0.0013(8) -0.0037(8) 0.0012(7)
C15 0.0206(9) 0.0189(9) 0.0331(10) 0.0037(7) -0.0055(8) 0.0006(7)
C16 0.0177(8) 0.0173(8) 0.0277(9) -0.0004(7) -0.0038(7) -0.0004(6)
C17 0.0322(11) 0.0209(9) 0.0246(9) -0.0064(7) -0.0033(8) -0.0042(8)
C18 0.0344(11) 0.0241(10) 0.0304(10) -0.0041(8) -0.0111(9) -0.0038(8)
C19 0.0483(14) 0.0281(11) 0.0349(12) -0.0128(9) -0.0067(10) -0.0046(10)
C20 0.0387(12) 0.0289(11) 0.0249(10) -0.0068(8) 0.0023(9) -0.0082(9)
O1 0.0152(6) 0.0185(6) 0.0155(6) -0.0020(5) -0.0011(4) -0.0034(5)
O2 0.0164(6) 0.0200(6) 0.0216(6) -0.0052(5) -0.0009(5) -0.0009(5)
C21 0.0131(7) 0.0173(8) 0.0142(7) 0.0001(6) -0.0028(6) 0.0002(6)
C22 0.0130(7) 0.0179(8) 0.0146(7) -0.0027(6) -0.0014(6) -0.0005(6)
C23 0.0179(8) 0.0176(8) 0.0191(8) -0.0058(6) -0.0058(6) 0.0020(6)
C24 0.0243(9) 0.0239(9) 0.0231(9) -0.0006(7) -0.0037(7) 0.0053(7)
C25 0.0391(12) 0.0275(10) 0.0285(10) 0.0030(8) -0.0084(9) 0.0087(9)
C26 0.0364(12) 0.0262(10) 0.0401(12) -0.0094(9) -0.0195(10) 0.0140(9)
C27 0.0223(10) 0.0267(10) 0.0463(13) -0.0132(9) -0.0140(9) 0.0081(8)
C28 0.0184(9) 0.0214(9) 0.0338(10) -0.0061(8) -0.0057(8) 0.0014(7)
C29 0.0131(7) 0.0186(8) 0.0175(8) -0.0004(6) -0.0004(6) 0.0001(6)
C30 0.0235(9) 0.0249(9) 0.0180(8) -0.0016(7) -0.0002(7) -0.0018(7)
C31 0.0309(11) 0.0279(10) 0.0233(9) 0.0046(8) 0.0028(8) -0.0050(8)
C32 0.0245(10) 0.0222(9) 0.0339(11) 0.0036(8) -0.0024(8) -0.0065(8)
C33 0.0197(9) 0.0223(9) 0.0288(10) -0.0029(7) -0.0060(7) -0.0034(7)
C34 0.0165(8) 0.0206(8) 0.0198(8) 0.0001(7) -0.0040(6) -0.0013(6)
C35 0.0150(8) 0.0251(9) 0.0156(7) -0.0038(6) -0.0015(6) -0.0032(7)
C36 0.0196(9) 0.0359(11) 0.0194(8) -0.0066(8) -0.0042(7) 0.0041(8)
C37 0.0219(10) 0.0503(14) 0.0204(9) -0.0063(9) -0.0066(7) 0.0000(9)
C38 0.0301(11) 0.0470(13) 0.0221(9) -0.0101(9) -0.0063(8) -0.0122(10)
C39 0.0357(12) 0.0299(11) 0.0265(10) -0.0109(8) -0.0045(9) -0.0086(9)
C40 0.0246(9) 0.0237(9) 0.0221(9) -0.0053(7) -0.0047(7) -0.0041(7)
O3 0.0164(6) 0.0174(6) 0.0159(6) -0.0023(5) -0.0045(5) 0.0001(5)
O4 0.0177(6) 0.0166(6) 0.0211(6) -0.0011(5) -0.0066(5) -0.0012(5)
C41 0.0119(7) 0.0184(8) 0.0142(7) -0.0008(6) -0.0013(6) -0.0001(6)
C42 0.0140(7) 0.0166(7) 0.0146(7) -0.0016(6) -0.0036(6) -0.0001(6)
C43 0.0143(8) 0.0209(8) 0.0155(7) -0.0013(6) -0.0048(6) 0.0019(6)
C44 0.0175(8) 0.0226(9) 0.0183(8) -0.0015(7) -0.0048(6) -0.0002(7)
C45 0.0160(8) 0.0303(10) 0.0202(8) 0.0014(7) -0.0036(7) -0.0008(7)
C46 0.0197(9) 0.0356(11) 0.0190(8) -0.0015(8) -0.0011(7) 0.0059(8)
C47 0.0257(10) 0.0286(10) 0.0214(9) -0.0067(7) -0.0035(7) 0.0065(8)
C48 0.0203(9) 0.0218(9) 0.0199(8) -0.0043(7) -0.0044(7) 0.0017(7)
C49 0.0166(8) 0.0188(8) 0.0156(7) -0.0018(6) -0.0031(6) -0.0032(6)
C50 0.0196(9) 0.0226(9) 0.0206(8) -0.0047(7) -0.0028(7) -0.0002(7)
C51 0.0291(10) 0.0254(9) 0.0214(9) -0.0076(7) -0.0004(7) -0.0022(8)
C52 0.0309(11) 0.0342(11) 0.0198(9) -0.0077(8) -0.0043(8) -0.0108(9)
C53 0.0224(9) 0.0416(12) 0.0194(9) -0.0049(8) -0.0072(7) -0.0057(8)
C54 0.0182(8) 0.0296(10) 0.0185(8) -0.0042(7) -0.0056(7) 0.0014(7)
C55 0.0183(8) 0.0173(8) 0.0143(7) -0.0022(6) -0.0040(6) -0.0014(6)
C56 0.0223(9) 0.0209(9) 0.0221(8) -0.0016(7) -0.0066(7) 0.0018(7)
C57 0.0350(11) 0.0188(9) 0.0210(9) -0.0007(7) -0.0061(8) 0.0002(8)
C58 0.0356(11) 0.0224(9) 0.0181(8) -0.0014(7) -0.0030(8) -0.0108(8)
C59 0.0224(9) 0.0308(10) 0.0187(8) -0.0016(7) -0.0033(7) -0.0078(8)
C60 0.0189(8) 0.0228(9) 0.0168(8) -0.0007(7) -0.0041(6) -0.0011(7)
Cl1 0.0389(3) 0.0438(3) 0.0535(4) -0.0276(3) 0.0071(3) -0.0092(3)
C1S 0.0351(11) 0.0263(10) 0.0276(10) -0.0086(8) -0.0045(9) 0.0003(8)
Cl2 0.0359(12) 0.0389(11) 0.0777(16) -0.0325(9) -0.0315(14) 0.0110(9)
Cl2A 0.0357(16) 0.085(4) 0.150(7) -0.075(5) 0.005(3) -0.009(2)
C1X 0.114(4) 0.117(4) 0.063(2) -0.031(3) -0.028(3) 0.068(3)
C2X 0.072(2) 0.075(2) 0.0551(19) -0.0216(18) -0.0213(18) 0.0194(19)
C3X 0.077(2) 0.0457(16) 0.0331(13) -0.0065(12) 0.0022(14) 0.0004(15)
C4X 0.072(2) 0.0421(15) 0.0409(14) -0.0160(12) -0.0059(14) -0.0069(14)
C5X 0.060(2) 0.107(4) 0.096(3) -0.065(3) 0.010(2) -0.024(2)
C1Y 0.0449(14) 0.0261(15) 0.0495(18) -0.0190(14) -0.0145(14) 0.0160(11)
C2Y 0.0449(14) 0.0261(15) 0.0495(18) -0.0190(14) -0.0145(14) 0.0160(11)
C3Y 0.0449(14) 0.0261(15) 0.0495(18) -0.0190(14) -0.0145(14) 0.0160(11)
C4Y 0.0449(14) 0.0261(15) 0.0495(18) -0.0190(14) -0.0145(14) 0.0160(11)
C5Y 0.0449(14) 0.0261(15) 0.0495(18) -0.0190(14) -0.0145(14) 0.0160(11)
C1Z 0.0449(14) 0.0261(15) 0.0495(18) -0.0190(14) -0.0145(14) 0.0160(11)
C2Z 0.0449(14) 0.0261(15) 0.0495(18) -0.0190(14) -0.0145(14) 0.0160(11)
C3Z 0.0449(14) 0.0261(15) 0.0495(18) -0.0190(14) -0.0145(14) 0.0160(11)
C4Z 0.0449(14) 0.0261(15) 0.0495(18) -0.0190(14) -0.0145(14) 0.0160(11)
C5Z 0.0449(14) 0.0261(15) 0.0495(18) -0.0190(14) -0.0145(14) 0.0160(11)

loop_
_atom_type_symbol
_atom_type_description
_atom_type_scat_dispersion_real
_atom_type_scat_dispersion_imag
_atom_type_scat_source
C C 0.0033 0.0016 'International Tables Vol C Tables 4.2.6.8 and 6.1.1.4'
H H 0.0000 0.0000 'International Tables Vol C Tables 4.2.6.8 and 6.1.1.4'
N N 0.0061 0.0033 'International Tables Vol C Tables 4.2.6.8 and 6.1.1.4'
O O 0.0106 0.0060 'International Tables Vol C Tables 4.2.6.8 and 6.1.1.4'
P P 0.1023 0.0942 'International Tables Vol C Tables 4.2.6.8 and 6.1.1.4'
Mo Mo -1.6832 0.6857 'International Tables Vol C Tables 4.2.6.8 and 6.1.1.4'
Cl Cl 0.1484 0.1585 'International Tables Vol C Tables 4.2.6.8 and 6.1.1.4'

loop_
_geom_angle_atom_site_label_1
_geom_angle_atom_site_label_2
_geom_angle_atom_site_label_3
_geom_angle
N1 Mo1 C1 106.04(8)
N1 Mo1 O1 98.48(6)
C1 Mo1 O1 99.72(6)
N1 Mo1 O3 162.43(6)
C1 Mo1 O3 90.01(7)
O1 Mo1 O3 85.45(5)
N1 Mo1 O4 106.13(6)
C1 Mo1 O4 147.17(7)
O1 Mo1 O4 81.84(5)
O3 Mo1 O4 57.27(5)
N1 Mo1 P1 89.02(5)
C1 Mo1 P1 90.92(5)
O1 Mo1 P1 164.68(4)
O3 Mo1 P1 83.54(3)
O4 Mo1 P1 83.26(4)
C2 C1 Mo1 152.65(15)
C1 C2 C5 112.83(16)
C1 C2 C3 106.90(15)
C5 C2 C3 109.38(16)
C1 C2 C4 109.12(16)
C5 C2 C4 109.61(16)
C3 C2 C4 108.91(16)
C6 P1 C8 105.05(11)
C6 P1 C7 103.78(10)
C8 P1 C7 102.17(11)
C6 P1 Mo1 115.95(7)
C8 P1 Mo1 113.67(7)
C7 P1 Mo1 114.69(7)
C11 N1 Mo1 173.51(13)
N1 C11 C16 115.07(17)
N1 C11 C12 124.34(17)
C16 C11 C12 120.59(17)
C13 C12 C11 115.49(19)
C13 C12 C17 120.62(18)
C11 C12 C17 123.90(17)
C14 C13 C12 123.6(2)
C15 C14 C13 119.96(19)
C14 C15 C16 118.8(2)
C15 C16 C11 121.52(19)
C18 C17 C12 110.00(17)
C18 C17 C20 110.40(18)
C12 C17 C20 110.63(18)
C18 C17 C19 107.47(19)
C12 C17 C19 111.52(18)
C20 C17 C19 106.73(18)
C21 O1 Mo1 124.19(11)
O2 C21 O1 124.63(16)
O2 C21 C22 121.58(15)
O1 C21 C22 113.78(15)
C35 C22 C29 112.32(14)
C35 C22 C23 110.26(15)
C29 C22 C23 108.77(14)
C35 C22 C21 108.36(14)
C29 C22 C21 108.02(14)
C23 C22 C21 109.04(14)
C24 C23 C28 117.68(18)
C24 C23 C22 122.96(16)
C28 C23 C22 119.24(17)
C23 C24 C25 121.1(2)
C26 C25 C24 120.4(2)
C27 C26 C25 119.2(2)
C26 C27 C28 120.4(2)
C27 C28 C23 121.3(2)
C30 C29 C34 118.22(17)
C30 C29 C22 123.11(17)
C34 C29 C22 118.64(15)
C29 C30 C31 120.73(19)
C32 C31 C30 120.18(19)
C31 C32 C33 119.62(19)
C34 C33 C32 120.14(19)
C33 C34 C29 121.11(17)
C40 C35 C36 117.80(18)
C40 C35 C22 122.77(17)
C36 C35 C22 119.42(17)
C37 C36 C35 121.3(2)
C38 C37 C36 120.0(2)
C39 C38 C37 119.3(2)
C38 C39 C40 120.6(2)
C35 C40 C39 120.9(2)
C41 O3 Mo1 91.99(10)
C41 O4 Mo1 91.08(10)
O4 C41 O3 118.94(16)
O4 C41 C42 121.45(15)
O3 C41 C42 119.46(15)
C49 C42 C55 107.05(14)
C49 C42 C41 112.18(14)
C55 C42 C41 111.17(14)
C49 C42 C43 112.16(14)
C55 C42 C43 113.78(14)
C41 C42 C43 100.55(13)
C48 C43 C44 118.43(17)
C48 C43 C42 122.29(16)
C44 C43 C42 118.87(16)
C45 C44 C43 120.95(18)
C46 C45 C44 120.32(19)
C45 C46 C47 119.22(18)
C46 C47 C48 120.62(19)
C43 C48 C47 120.42(18)
C50 C49 C54 118.44(17)
C50 C49 C42 121.76(16)
C54 C49 C42 119.62(16)
C51 C50 C49 120.46(18)
C52 C51 C50 120.44(19)
C53 C52 C51 119.82(19)
C52 C53 C54 119.87(19)
C53 C54 C49 120.87(19)
C60 C55 C56 118.14(17)
C60 C55 C42 120.96(16)
C56 C55 C42 120.68(16)
C57 C56 C55 120.62(19)
C58 C57 C56 120.59(19)
C59 C58 C57 119.26(18)
C58 C59 C60 120.31(19)
C55 C60 C59 121.01(18)
Cl2A C1S Cl1 117.1(6)
Cl2A C1S Cl2 13.7(8)
Cl1 C1S Cl2 107.19(19)
C1X C2X C3X 112.1(4)
C4X C3X C2X 114.0(3)
C3X C4X C5X 114.8(3)
C3Y C2Y C1Y 93.8(5)
C4Y C3Y C2Y 123.5(7)
C5Y C4Y C3Y 171.2(8)
C1Z C2Z C3Z 116.7(10)
C4Z C3Z C2Z 115.9(12)
C3Z C4Z C5Z 117.8(11)

loop_
_geom_bond_atom_site_label_1
_geom_bond_atom_site_label_2
_geom_bond_distance
Mo1 N1 1.7402(15)
Mo1 C1 1.9107(18)
Mo1 O1 2.0822(13)
Mo1 O3 2.2597(13)
Mo1 O4 2.2873(13)
Mo1 P1 2.4967(5)
C1 C2 1.506(3)
C2 C5 1.531(3)
C2 C3 1.538(3)
C2 C4 1.538(3)
P1 C6 1.810(2)
P1 C8 1.814(2)
P1 C7 1.815(2)
N1 C11 1.400(2)
C11 C16 1.405(3)
C11 C12 1.425(3)
C12 C13 1.399(3)
C12 C17 1.537(3)
C13 C14 1.389(3)
C14 C15 1.382(3)
C15 C16 1.384(3)
C17 C18 1.535(3)
C17 C20 1.540(3)
C17 C19 1.545(3)
O1 C21 1.309(2)
O2 C21 1.213(2)
C21 C22 1.573(2)
C22 C35 1.538(2)
C22 C29 1.539(2)
C22 C23 1.545(2)
C23 C24 1.393(3)
C23 C28 1.397(3)
C24 C25 1.398(3)
C25 C26 1.387(3)
C26 C27 1.382(4)
C27 C28 1.394(3)
C29 C30 1.390(3)
C29 C34 1.401(3)
C30 C31 1.399(3)
C31 C32 1.384(3)
C32 C33 1.389(3)
C33 C34 1.384(3)
C35 C40 1.387(3)
C35 C36 1.401(3)
C36 C37 1.391(3)
C37 C38 1.388(4)
C38 C39 1.379(4)
C39 C40 1.399(3)
O3 C41 1.272(2)
O4 C41 1.258(2)
C41 C42 1.543(2)
C42 C49 1.537(2)
C42 C55 1.538(2)
C42 C43 1.546(2)
C43 C48 1.395(3)
C43 C44 1.398(3)
C44 C45 1.390(3)
C45 C46 1.387(3)
C46 C47 1.390(3)
C47 C48 1.395(3)
C49 C50 1.395(3)
C49 C54 1.398(3)
C50 C51 1.392(3)
C51 C52 1.386(3)
C52 C53 1.383(3)
C53 C54 1.396(3)
C55 C60 1.394(3)
C55 C56 1.400(3)
C56 C57 1.391(3)
C57 C58 1.389(3)
C58 C59 1.383(3)
C59 C60 1.394(3)
Cl1 C1S 1.765(2)
C1S Cl2A 1.712(8)
C1S Cl2 1.784(3)
C1X C2X 1.487(5)
C2X C3X 1.492(4)
C3X C4X 1.476(4)
C4X C5X 1.502(4)
C1Y C2Y 1.642(7)
C2Y C3Y 1.512(7)
C3Y C4Y 1.407(7)
C4Y C5Y 1.399(7)
C1Z C2Z 1.481(8)
C2Z C3Z 1.481(8)
C3Z C4Z 1.473(8)
C4Z C5Z 1.478(8)
